data_7109827
loop_
_publ_author_name
'Denis Prodius'
'Fliur Macaev'
'Yanhua Lan'
'Ghenadie Novitchi'
'Serghei Pogrebnoi'
'Eugenia Stingaci'
'Valeriu Mereacre'
'Christopher E. Anson'
'Annie K. Powell'

_publ_section_title
;
 Evidence of slow relaxation of magnetization in dysprosium-based ionic
 liquids
;
_journal_name_full Chem.Commun.
_journal_page_first 9215
_journal_paper_doi 10.1039/c3cc45554h
_journal_volume 49
_journal_year 2013
_chemical_formula_moiety '(C24 H34 Dy N8 O9), 3(F6 P), 2(H2 O)'
_chemical_formula_sum 'C24 H38 Dy F18 N8 O11 P3'
_chemical_formula_weight 1212.03
_chemical_name_systematic
; 
 ? 
;
_space_group_IT_number 14
_symmetry_cell_setting monoclinic
_symmetry_space_group_name_Hall '-P 2ybc'
_symmetry_space_group_name_H-M 'P 1 21/c 1'
_atom_sites_solution_hydrogens geom
_atom_sites_solution_primary direct
_atom_sites_solution_secondary difmap
_audit_creation_method SHELXL-97
_cell_angle_alpha 90.00
_cell_angle_beta 98.496(1)
_cell_angle_gamma 90.00
_cell_formula_units_Z 4
_cell_length_a 26.0839(8)
_cell_length_b 18.1039(6)
_cell_length_c 8.7895(3)
_cell_measurement_reflns_used 9918
_cell_measurement_temperature 150(2)
_cell_measurement_theta_max 30.77
_cell_measurement_theta_min 2.54
_cell_volume 4105.0(2)
_computing_cell_refinement 'Apex2 (Bruker AXS Inc., 2005)'
_computing_data_collection 'Apex2 (Bruker AXS Inc., 2005)'
_computing_data_reduction 'Apex2 (Bruker AXS Inc., 2005)'
_computing_molecular_graphics 'Diamond 2.1 (Crystal Impact, 1998)'
_computing_publication_material 'SHELXTL 6.14 (BrukerAXS Inc., 2003)'
_computing_structure_refinement 'SHELXTL 6.14 (BrukerAXS Inc., 2003)'
_computing_structure_solution 'SHELXTL 6.14 (BrukerAXS Inc., 2003)'
_diffrn_ambient_temperature 150(2)
_diffrn_detector_area_resol_mean 8.333
_diffrn_measured_fraction_theta_full 0.988
_diffrn_measured_fraction_theta_max 0.960
_diffrn_measurement_device_type 'Bruker SMART Apex'
_diffrn_measurement_method 'CCD area detector'
_diffrn_radiation_monochromator silicon
_diffrn_radiation_source synchrotron
_diffrn_radiation_type synchrotron
_diffrn_radiation_wavelength 0.80000
_diffrn_reflns_av_R_equivalents 0.0699
_diffrn_reflns_av_unetI/netI 0.0785
_diffrn_reflns_limit_h_max 30
_diffrn_reflns_limit_h_min -33
_diffrn_reflns_limit_k_max 23
_diffrn_reflns_limit_k_min -22
_diffrn_reflns_limit_l_max 11
_diffrn_reflns_limit_l_min -11
_diffrn_reflns_number 22994
_diffrn_reflns_theta_full 29.00
_diffrn_reflns_theta_max 30.99
_diffrn_reflns_theta_min 2.18
_exptl_absorpt_coefficient_mu 2.876
_exptl_absorpt_correction_T_max 0.948
_exptl_absorpt_correction_T_min 0.434
_exptl_absorpt_correction_type multi-scan
_exptl_absorpt_process_details 'SADABS 2.10 (Bruker AXS Inc., 2005)'
_exptl_crystal_colour colourless
_exptl_crystal_density_diffrn 1.961
_exptl_crystal_density_method 'not measured'
_exptl_crystal_description needle
_exptl_crystal_F_000 2396
_exptl_crystal_size_max 0.28
_exptl_crystal_size_mid 0.05
_exptl_crystal_size_min 0.02
_refine_diff_density_max 3.495
_refine_diff_density_min -2.521
_refine_diff_density_rms 0.223
_refine_ls_extinction_method none
_refine_ls_goodness_of_fit_ref 1.084
_refine_ls_hydrogen_treatment mixed
_refine_ls_matrix_type full
_refine_ls_number_parameters 637
_refine_ls_number_reflns 8798
_refine_ls_number_restraints 27
_refine_ls_restrained_S_all 1.085
_refine_ls_R_factor_all 0.0979
_refine_ls_R_factor_gt 0.0765
_refine_ls_shift/su_max 0.006
_refine_ls_shift/su_mean 0.000
_refine_ls_structure_factor_coef Fsqd
_refine_ls_weighting_details 'calc w=1/[\s^2^(Fo^2^)+(0.1197P)^2^+23.2758P] where P=(Fo^2^+2Fc^2^)/3'
_refine_ls_weighting_scheme calc
_refine_ls_wR_factor_gt 0.2083
_refine_ls_wR_factor_ref 0.2253
_reflns_number_gt 6802
_reflns_number_total 8798
_reflns_threshold_expression >2sigma(I)
_cod_data_source_file c3cc45554h.txt
_cod_data_source_block dyilpf6
_cod_original_sg_symbol_H-M 'P 21/c'
_cod_database_code 7109827

loop_
_symmetry_equiv_pos_as_xyz
'x, y, z'
'-x, y+1/2, -z+1/2'
'-x, -y, -z'
'x, -y-1/2, z-1/2'

loop_
_atom_site_label
_atom_site_type_symbol
_atom_site_fract_x
_atom_site_fract_y
_atom_site_fract_z
_atom_site_U_iso_or_equiv
_atom_site_adp_type
_atom_site_occupancy
_atom_site_symmetry_multiplicity
_atom_site_calc_flag
_atom_site_refinement_flags
_atom_site_disorder_assembly
_atom_site_disorder_group
Dy1 Dy 0.257525(15) 0.132008(19) 0.67312(4) 0.03251(16) Uani 1 1 d . . .
O1 O 0.2231(3) 0.2018(4) 0.4625(7) 0.0452(14) Uani 1 1 d . . .
O2 O 0.2047(2) 0.2924(3) 0.2930(6) 0.0397(13) Uani 1 1 d . . .
C1 C 0.1953(3) 0.2537(4) 0.4036(9) 0.0342(16) Uani 1 1 d . . .
C2 C 0.1455(4) 0.2677(5) 0.4679(11) 0.044(2) Uani 1 1 d . . .
H2A H 0.1208 0.2272 0.4349 0.053 Uiso 1 1 calc R . .
H2B H 0.1529 0.2668 0.5816 0.053 Uiso 1 1 calc R . .
N1 N 0.1213(3) 0.3375(4) 0.4193(8) 0.0422(16) Uani 1 1 d . . .
C3 C 0.1282(4) 0.3998(6) 0.4986(10) 0.047(2) Uani 1 1 d . . .
H3A H 0.1479 0.4047 0.5980 0.056 Uiso 1 1 calc R . .
N2 N 0.1038(3) 0.4538(4) 0.4192(9) 0.0453(17) Uani 1 1 d . . .
C4 C 0.0789(4) 0.4253(6) 0.2833(11) 0.049(2) Uani 1 1 d . . .
H4A H 0.0576 0.4518 0.2045 0.059 Uiso 1 1 calc R . .
C5 C 0.0902(4) 0.3529(6) 0.2828(10) 0.047(2) Uani 1 1 d . . .
H5A H 0.0788 0.3188 0.2029 0.057 Uiso 1 1 calc R . .
C6 C 0.1016(5) 0.5310(6) 0.4743(15) 0.063(3) Uani 1 1 d . . .
H6A H 0.0677 0.5402 0.5057 0.095 Uiso 1 1 calc R . .
H6B H 0.1069 0.5650 0.3912 0.095 Uiso 1 1 calc R . .
H6C H 0.1289 0.5387 0.5622 0.095 Uiso 1 1 calc R . .
O3 O 0.3094(2) 0.2446(4) 0.6824(7) 0.0444(14) Uani 1 1 d . . .
O4 O 0.3308(3) 0.1621(4) 0.8637(7) 0.0491(15) Uani 1 1 d . . .
C7 C 0.3383(3) 0.2226(5) 0.8039(9) 0.0381(18) Uani 1 1 d . . .
C8 C 0.3812(4) 0.2713(5) 0.8792(10) 0.0425(19) Uani 1 1 d . . .
H8A H 0.3695 0.2961 0.9684 0.051 Uiso 1 1 calc R . .
H8B H 0.4113 0.2399 0.9188 0.051 Uiso 1 1 calc R . .
N3 N 0.3981(3) 0.3281(4) 0.7766(8) 0.0417(16) Uani 1 1 d . . .
C9 C 0.3695(4) 0.3853(5) 0.7144(10) 0.0430(19) Uani 1 1 d . . .
H9A H 0.3353 0.3967 0.7317 0.052 Uiso 1 1 calc R . .
N4 N 0.3963(3) 0.4227(4) 0.6263(8) 0.0441(17) Uani 1 1 d . . .
C10 C 0.4436(4) 0.3887(6) 0.6292(13) 0.055(2) Uani 1 1 d . . .
H10A H 0.4707 0.4039 0.5747 0.066 Uiso 1 1 calc R . .
C11 C 0.4444(4) 0.3301(6) 0.7235(13) 0.054(2) Uani 1 1 d . . .
H11A H 0.4723 0.2963 0.7484 0.065 Uiso 1 1 calc R . .
C12 C 0.3784(5) 0.4874(7) 0.5343(14) 0.068(3) Uani 1 1 d . . .
H12A H 0.3775 0.4759 0.4250 0.102 Uiso 1 1 calc R . .
H12B H 0.4021 0.5288 0.5626 0.102 Uiso 1 1 calc R . .
H12C H 0.3435 0.5008 0.5535 0.102 Uiso 1 1 calc R . .
O5 O 0.3070(2) 0.0166(4) 0.6839(7) 0.0452(14) Uani 1 1 d . . .
O6 O 0.3155(3) 0.0961(4) 0.4990(7) 0.0485(15) Uani 1 1 d . . .
C13 C 0.3279(4) 0.0372(5) 0.5687(10) 0.0412(19) Uani 1 1 d . . .
C14 C 0.3691(5) -0.0100(6) 0.5118(13) 0.059(3) Uani 1 1 d . . .
H14A H 0.3570 -0.0245 0.4038 0.071 Uiso 1 1 calc R . .
H14B H 0.4011 0.0196 0.5136 0.071 Uiso 1 1 calc R . .
N5 N 0.3811(3) -0.0767(5) 0.6047(10) 0.0503(19) Uani 1 1 d . . .
C15 C 0.3513(5) -0.1337(6) 0.6079(17) 0.069(3) Uani 1 1 d . . .
H15A H 0.3184 -0.1397 0.5467 0.083 Uiso 1 1 calc R . .
N6 N 0.3738(4) -0.1826(5) 0.7100(14) 0.067(3) Uani 1 1 d . . .
C16 C 0.4202(4) -0.1563(7) 0.7668(14) 0.062(3) Uani 1 1 d . . .
H16A H 0.4452 -0.1792 0.8415 0.074 Uiso 1 1 calc R . .
C17 C 0.4248(5) -0.0913(7) 0.6983(17) 0.072(3) Uani 1 1 d . . .
H17A H 0.4546 -0.0604 0.7139 0.086 Uiso 1 1 calc R . .
C18 C 0.3546(6) -0.2552(8) 0.751(3) 0.131(9) Uani 1 1 d . . .
H18A H 0.3700 -0.2678 0.8563 0.196 Uiso 1 1 calc R . .
H18B H 0.3642 -0.2926 0.6798 0.196 Uiso 1 1 calc R . .
H18C H 0.3168 -0.2535 0.7444 0.196 Uiso 1 1 calc R . .
O7 O 0.1969(3) 0.0524(4) 0.5589(8) 0.0557(17) Uani 1 1 d . . .
O8 O 0.1867(3) 0.0130(5) 0.3129(9) 0.064(2) Uani 1 1 d D . .
C19 C 0.1789(4) 0.0094(5) 0.4503(11) 0.049(2) Uani 1 1 d . . .
C20 C 0.1468(5) -0.0522(6) 0.5053(13) 0.061(3) Uani 1 1 d . . .
H20A H 0.1700 -0.0843 0.5760 0.073 Uiso 1 1 calc R . .
H20B H 0.1214 -0.0300 0.5651 0.073 Uiso 1 1 calc R . .
N7 N 0.1184(4) -0.0987(5) 0.3829(9) 0.0523(19) Uani 1 1 d . . .
C21 C 0.1392(4) -0.1500(6) 0.2968(13) 0.054(2) Uani 1 1 d . . .
H21A H 0.1749 -0.1618 0.3027 0.065 Uiso 1 1 calc R . .
N8 N 0.1006(4) -0.1804(5) 0.2033(10) 0.055(2) Uani 1 1 d . . .
C22 C 0.0551(5) -0.1499(7) 0.2273(15) 0.063(3) Uani 1 1 d . . .
H22A H 0.0216 -0.1621 0.1751 0.076 Uiso 1 1 calc R . .
C23 C 0.0663(5) -0.0987(7) 0.3399(14) 0.062(3) Uani 1 1 d . . .
H23A H 0.0420 -0.0683 0.3811 0.075 Uiso 1 1 calc R . .
C24 C 0.1048(6) -0.2384(7) 0.0876(15) 0.071(3) Uani 1 1 d . . .
H24A H 0.0858 -0.2230 -0.0119 0.107 Uiso 1 1 calc R . .
H24B H 0.0900 -0.2845 0.1200 0.107 Uiso 1 1 calc R . .
H24C H 0.1414 -0.2461 0.0779 0.107 Uiso 1 1 calc R . .
O9 O 0.2400(3) 0.0653(4) 0.8906(7) 0.0511(16) Uani 1 1 d D . .
H91 H 0.238(4) 0.081(5) 0.991(6) 0.061 Uiso 1 1 d D . .
H92 H 0.244(4) 0.015(2) 0.897(11) 0.061 Uiso 1 1 d D . .
P1 P 0.50461(12) 0.37682(13) 0.2047(3) 0.0509(6) Uani 1 1 d . . .
F1 F 0.5097(3) 0.3089(4) 0.0927(8) 0.0726(19) Uani 1 1 d . . .
F2 F 0.5232(3) 0.3251(4) 0.3484(8) 0.077(2) Uani 1 1 d . . .
F3 F 0.4984(3) 0.4447(4) 0.3198(9) 0.075(2) Uani 1 1 d . . .
F4 F 0.4852(4) 0.4280(4) 0.0600(9) 0.088(2) Uani 1 1 d . . .
F5 F 0.5631(3) 0.3996(5) 0.1958(10) 0.082(2) Uani 1 1 d . . .
F6 F 0.4460(3) 0.3545(4) 0.2129(10) 0.081(2) Uani 1 1 d . . .
P2 P 0.02355(12) 0.12530(14) 0.2893(3) 0.0505(6) Uani 1 1 d U . .
F7 F 0.0246(3) 0.1852(5) 0.4232(9) 0.086(2) Uani 1 1 d . A .
F8 F 0.0223(3) 0.0650(4) 0.1591(9) 0.082(2) Uani 1 1 d . A .
F9A F 0.0398(19) 0.1849(17) 0.185(4) 0.151(14) Uani 0.50 1 d PU A 1
F10A F 0.0797(8) 0.0997(19) 0.331(3) 0.102(7) Uani 0.50 1 d PU A 1
F11A F 0.0060(14) 0.0605(14) 0.401(4) 0.111(9) Uani 0.50 1 d PU A 1
F12A F -0.0341(11) 0.144(2) 0.248(5) 0.134(12) Uani 0.50 1 d PU A 1
F9B F 0.0676(9) 0.1714(15) 0.224(3) 0.091(7) Uani 0.50 1 d PU A 2
F10B F 0.0668(15) 0.0858(15) 0.401(3) 0.127(10) Uani 0.50 1 d PU A 2
F11B F -0.0227(14) 0.0859(17) 0.344(3) 0.121(11) Uani 0.50 1 d PU A 2
F12B F -0.0186(12) 0.1684(16) 0.180(4) 0.098(9) Uani 0.50 1 d PU A 2
P3 P 0.23254(15) -0.16554(18) 0.8897(5) 0.0718(9) Uani 1 1 d . . .
F13 F 0.2407(4) -0.1653(6) 0.7176(10) 0.096(2) Uani 1 1 d . . .
F14 F 0.1728(3) -0.1865(5) 0.8379(11) 0.092(2) Uani 1 1 d . . .
F15 F 0.2241(5) -0.1654(6) 1.0652(11) 0.119(4) Uani 1 1 d . . .
F16 F 0.2905(4) -0.1421(6) 0.9384(14) 0.115(3) Uani 1 1 d . . .
F17 F 0.2462(4) -0.2506(4) 0.9010(14) 0.108(3) Uani 1 1 d . . .
F18 F 0.2168(4) -0.0806(4) 0.8724(14) 0.113(3) Uani 1 1 d . . .
O11 O 0.2412(3) 0.1275(4) 0.1652(8) 0.0591(19) Uani 1 1 d D . .
H111 H 0.224(5) 0.086(6) 0.227(14) 0.089 Uiso 1 1 d D . .
H112 H 0.269(4) 0.170(5) 0.173(15) 0.089 Uiso 1 1 d D . .
O12A O 0.2785(7) -0.0693(11) 0.292(2) 0.106(5) Uiso 0.68 1 d P B 1
O12B O 0.2770(18) -0.030(3) 0.190(5) 0.127(14) Uiso 0.32 1 d P C 2

loop_
_atom_site_aniso_label
_atom_site_aniso_U_11
_atom_site_aniso_U_22
_atom_site_aniso_U_33
_atom_site_aniso_U_23
_atom_site_aniso_U_13
_atom_site_aniso_U_12
Dy1 0.0425(3) 0.0296(2) 0.0260(2) -0.00016(13) 0.00689(15) 0.00181(14)
O1 0.059(4) 0.043(3) 0.034(3) 0.002(3) 0.007(3) 0.010(3)
O2 0.047(3) 0.042(3) 0.032(3) 0.006(2) 0.010(2) 0.003(3)
C1 0.041(4) 0.030(4) 0.030(4) 0.001(3) 0.000(3) 0.000(3)
C2 0.047(5) 0.042(5) 0.044(5) 0.010(4) 0.011(4) -0.002(4)
N1 0.041(4) 0.048(4) 0.037(4) 0.007(3) 0.004(3) 0.007(3)
C3 0.049(5) 0.053(6) 0.039(4) -0.002(4) 0.011(4) -0.004(4)
N2 0.042(4) 0.044(4) 0.049(4) 0.004(3) 0.005(3) 0.004(3)
C4 0.042(5) 0.059(6) 0.046(5) 0.014(4) 0.006(4) 0.011(4)
C5 0.044(5) 0.061(6) 0.034(4) 0.000(4) -0.004(4) 0.002(4)
C6 0.061(7) 0.045(6) 0.083(8) -0.002(5) 0.008(6) 0.007(5)
O3 0.047(3) 0.048(4) 0.036(3) 0.008(3) 0.000(3) -0.008(3)
O4 0.064(4) 0.040(3) 0.040(3) 0.010(3) -0.003(3) 0.000(3)
C7 0.045(5) 0.039(4) 0.032(4) -0.006(3) 0.009(3) 0.003(3)
C8 0.054(5) 0.039(5) 0.035(4) 0.004(3) 0.008(4) 0.004(4)
N3 0.050(4) 0.036(4) 0.040(4) -0.004(3) 0.010(3) -0.004(3)
C9 0.049(5) 0.043(5) 0.036(4) 0.002(4) 0.004(4) -0.007(4)
N4 0.054(5) 0.038(4) 0.038(4) -0.004(3) -0.001(3) -0.009(3)
C10 0.050(6) 0.057(6) 0.062(6) -0.002(5) 0.015(5) -0.006(5)
C11 0.040(5) 0.055(6) 0.069(6) -0.002(5) 0.011(5) -0.001(4)
C12 0.078(8) 0.062(7) 0.060(6) 0.013(5) -0.004(6) -0.019(6)
O5 0.052(4) 0.045(3) 0.040(3) 0.005(3) 0.010(3) 0.013(3)
O6 0.059(4) 0.048(4) 0.041(3) 0.008(3) 0.017(3) 0.010(3)
C13 0.053(5) 0.037(4) 0.035(4) -0.003(3) 0.010(4) 0.008(4)
C14 0.070(7) 0.050(6) 0.062(6) 0.012(5) 0.025(5) 0.023(5)
N5 0.053(5) 0.045(4) 0.055(5) -0.001(4) 0.015(4) 0.010(4)
C15 0.065(7) 0.061(7) 0.080(8) -0.003(6) 0.005(6) 0.028(6)
N6 0.056(6) 0.043(5) 0.108(8) 0.011(5) 0.031(5) 0.007(4)
C16 0.055(6) 0.057(6) 0.071(7) 0.017(6) 0.000(5) 0.012(5)
C17 0.054(7) 0.064(8) 0.095(9) 0.005(7) 0.007(6) 0.002(5)
C18 0.080(10) 0.049(8) 0.27(3) 0.044(12) 0.041(14) -0.001(7)
O7 0.059(4) 0.055(4) 0.050(4) -0.005(3) 0.001(3) -0.006(3)
O8 0.071(5) 0.073(5) 0.052(4) -0.005(4) 0.018(4) -0.019(4)
C19 0.055(6) 0.041(5) 0.049(5) -0.002(4) 0.003(4) 0.001(4)
C20 0.077(8) 0.052(6) 0.053(6) -0.005(5) 0.011(5) -0.014(5)
N7 0.064(5) 0.046(5) 0.048(4) 0.001(4) 0.010(4) -0.006(4)
C21 0.056(6) 0.048(5) 0.062(6) -0.002(5) 0.019(5) 0.002(4)
N8 0.067(6) 0.043(4) 0.057(5) -0.009(4) 0.014(4) -0.004(4)
C22 0.064(7) 0.062(7) 0.065(7) -0.006(6) 0.016(6) -0.003(5)
C23 0.064(7) 0.062(7) 0.063(6) -0.008(5) 0.016(5) 0.004(5)
C24 0.090(9) 0.057(7) 0.069(7) -0.012(6) 0.018(6) 0.000(6)
O9 0.082(5) 0.036(3) 0.039(3) 0.002(3) 0.019(3) -0.001(3)
P1 0.0660(17) 0.0375(13) 0.0502(14) 0.0022(10) 0.0121(12) -0.0057(11)
F1 0.104(5) 0.052(4) 0.063(4) -0.009(3) 0.015(4) -0.002(3)
F2 0.096(5) 0.076(5) 0.059(4) 0.013(3) 0.007(4) 0.010(4)
F3 0.098(5) 0.047(4) 0.088(5) -0.016(3) 0.036(4) -0.010(3)
F4 0.126(7) 0.061(4) 0.077(5) 0.022(4) 0.018(4) 0.011(4)
F5 0.077(5) 0.076(5) 0.100(5) -0.009(4) 0.032(4) -0.017(4)
F6 0.069(5) 0.072(5) 0.104(6) 0.000(4) 0.018(4) -0.017(3)
P2 0.0604(16) 0.0453(14) 0.0458(13) -0.0084(10) 0.0074(11) -0.0034(11)
F7 0.096(6) 0.084(5) 0.082(5) -0.044(4) 0.024(4) -0.017(4)
F8 0.095(5) 0.067(4) 0.085(5) -0.036(4) 0.019(4) 0.000(4)
F9A 0.29(4) 0.071(14) 0.101(18) 0.029(12) 0.06(3) -0.02(2)
F10A 0.063(8) 0.14(2) 0.097(17) -0.044(14) -0.002(10) 0.020(9)
F11A 0.18(2) 0.066(11) 0.10(2) -0.003(10) 0.085(19) -0.016(14)
F12A 0.094(12) 0.15(3) 0.15(3) -0.083(16) -0.037(16) 0.063(18)
F9B 0.104(13) 0.089(15) 0.093(15) -0.049(10) 0.064(11) -0.047(11)
F10B 0.20(2) 0.082(14) 0.074(14) -0.022(10) -0.051(14) 0.065(16)
F11B 0.18(2) 0.12(2) 0.082(17) -0.045(12) 0.068(17) -0.10(2)
F12B 0.110(14) 0.062(11) 0.11(2) -0.012(10) -0.034(14) 0.019(11)
P3 0.081(2) 0.0495(17) 0.085(2) 0.0010(16) 0.0152(18) -0.0121(15)
F13 0.108(7) 0.101(6) 0.083(5) 0.004(5) 0.022(5) 0.007(5)
F14 0.078(5) 0.074(5) 0.120(7) -0.006(5) 0.008(5) -0.014(4)
F15 0.153(9) 0.124(8) 0.087(6) -0.019(6) 0.039(6) -0.057(7)
F16 0.091(7) 0.116(8) 0.135(9) 0.005(6) 0.006(6) -0.033(5)
F17 0.118(7) 0.057(5) 0.153(9) 0.016(5) 0.034(6) 0.002(4)
F18 0.132(8) 0.048(4) 0.167(10) -0.013(5) 0.042(7) -0.020(5)
O11 0.065(5) 0.070(5) 0.043(4) -0.021(3) 0.009(3) -0.001(4)

loop_
_atom_type_symbol
_atom_type_description
_atom_type_scat_dispersion_real
_atom_type_scat_dispersion_imag
_atom_type_scat_source
C C 0.0043 0.0021 'International Tables Vol C Tables 4.2.6.8 and 6.1.1.4'
H H 0.0000 0.0000 'International Tables Vol C Tables 4.2.6.8 and 6.1.1.4'
N N 0.0082 0.0043 'International Tables Vol C Tables 4.2.6.8 and 6.1.1.4'
O O 0.0142 0.0079 'International Tables Vol C Tables 4.2.6.8 and 6.1.1.4'
F F 0.0225 0.0133 'International Tables Vol C Tables 4.2.6.8 and 6.1.1.4'
P P 0.1245 0.1209 'International Tables Vol C Tables 4.2.6.8 and 6.1.1.4'
Dy Dy -0.1899 5.4020 'International Tables Vol C Tables 4.2.6.8 and 6.1.1.4'

loop_
_geom_angle_atom_site_label_1
_geom_angle_atom_site_label_2
_geom_angle_atom_site_label_3
_geom_angle
_geom_angle_site_symmetry_1
_geom_angle_site_symmetry_3
O7 Dy1 O2 98.9(2) . 4_566
O7 Dy1 O1 80.2(3) . .
O2 Dy1 O1 81.6(2) 4_566 .
O7 Dy1 O9 80.0(3) . .
O2 Dy1 O9 74.5(2) 4_566 .
O1 Dy1 O9 146.0(3) . .
O7 Dy1 O6 90.5(3) . .
O2 Dy1 O6 158.5(2) 4_566 .
O1 Dy1 O6 81.0(2) . .
O9 Dy1 O6 126.5(2) . .
O7 Dy1 O4 152.0(2) . .
O2 Dy1 O4 90.8(2) 4_566 .
O1 Dy1 O4 127.4(2) . .
O9 Dy1 O4 77.4(2) . .
O6 Dy1 O4 89.7(2) . .
O7 Dy1 O3 153.5(2) . .
O2 Dy1 O3 81.6(2) 4_566 .
O1 Dy1 O3 73.6(2) . .
O9 Dy1 O3 124.9(2) . .
O6 Dy1 O3 81.3(2) . .
O4 Dy1 O3 53.8(2) . .
O7 Dy1 O5 78.7(2) . .
O2 Dy1 O5 146.7(2) 4_566 .
O1 Dy1 O5 129.6(2) . .
O9 Dy1 O5 72.3(2) . .
O6 Dy1 O5 54.1(2) . .
O4 Dy1 O5 78.9(2) . .
O3 Dy1 O5 115.1(2) . .
C1 O1 Dy1 151.1(6) . .
C1 O2 Dy1 152.4(6) . 4_565
O1 C1 O2 125.1(8) . .
O1 C1 C2 116.6(7) . .
O2 C1 C2 118.2(7) . .
N1 C2 C1 113.4(7) . .
N1 C2 H2A 108.9 . .
C1 C2 H2A 108.9 . .
N1 C2 H2B 108.9 . .
C1 C2 H2B 108.9 . .
H2A C2 H2B 107.7 . .
C3 N1 C5 107.6(8) . .
C3 N1 C2 124.7(8) . .
C5 N1 C2 127.6(8) . .
N2 C3 N1 109.7(8) . .
N2 C3 H3A 125.1 . .
N1 C3 H3A 125.1 . .
C3 N2 C4 108.3(8) . .
C3 N2 C6 124.6(9) . .
C4 N2 C6 127.0(8) . .
C5 C4 N2 107.1(8) . .
C5 C4 H4A 126.5 . .
N2 C4 H4A 126.5 . .
C4 C5 N1 107.3(9) . .
C4 C5 H5A 126.3 . .
N1 C5 H5A 126.3 . .
N2 C6 H6A 109.5 . .
N2 C6 H6B 109.5 . .
H6A C6 H6B 109.5 . .
N2 C6 H6C 109.5 . .
H6A C6 H6C 109.5 . .
H6B C6 H6C 109.5 . .
C7 O3 Dy1 91.4(5) . .
C7 O4 Dy1 93.6(5) . .
O4 C7 O3 121.1(8) . .
O4 C7 C8 119.0(8) . .
O3 C7 C8 119.8(8) . .
N3 C8 C7 114.3(7) . .
N3 C8 H8A 108.7 . .
C7 C8 H8A 108.7 . .
N3 C8 H8B 108.7 . .
C7 C8 H8B 108.7 . .
H8A C8 H8B 107.6 . .
C9 N3 C11 108.0(8) . .
C9 N3 C8 125.9(8) . .
C11 N3 C8 126.1(8) . .
N4 C9 N3 109.1(9) . .
N4 C9 H9A 125.5 . .
N3 C9 H9A 125.5 . .
C9 N4 C10 108.3(8) . .
C9 N4 C12 126.0(9) . .
C10 N4 C12 125.6(9) . .
C11 C10 N4 107.3(9) . .
C11 C10 H10A 126.4 . .
N4 C10 H10A 126.4 . .
C10 C11 N3 107.4(9) . .
C10 C11 H11A 126.3 . .
N3 C11 H11A 126.3 . .
N4 C12 H12A 109.5 . .
N4 C12 H12B 109.5 . .
H12A C12 H12B 109.5 . .
N4 C12 H12C 109.5 . .
H12A C12 H12C 109.5 . .
H12B C12 H12C 109.5 . .
C13 O5 Dy1 90.2(5) . .
C13 O6 Dy1 93.5(5) . .
O6 C13 O5 122.0(8) . .
O6 C13 C14 117.7(8) . .
O5 C13 C14 120.3(8) . .
N5 C14 C13 112.7(8) . .
N5 C14 H14A 109.1 . .
C13 C14 H14A 109.1 . .
N5 C14 H14B 109.1 . .
C13 C14 H14B 109.1 . .
H14A C14 H14B 107.8 . .
C15 N5 C17 106.9(10) . .
C15 N5 C14 126.1(10) . .
C17 N5 C14 126.9(10) . .
N5 C15 N6 109.8(12) . .
N5 C15 H15A 125.1 . .
N6 C15 H15A 125.1 . .
C16 N6 C15 107.5(10) . .
C16 N6 C18 123.6(12) . .
C15 N6 C18 128.9(14) . .
N6 C16 C17 106.6(10) . .
N6 C16 H16A 126.7 . .
C17 C16 H16A 126.7 . .
N5 C17 C16 109.1(11) . .
N5 C17 H17A 125.5 . .
C16 C17 H17A 125.5 . .
N6 C18 H18A 109.5 . .
N6 C18 H18B 109.5 . .
H18A C18 H18B 109.5 . .
N6 C18 H18C 109.5 . .
H18A C18 H18C 109.5 . .
H18B C18 H18C 109.5 . .
C19 O7 Dy1 152.0(7) . .
O8 C19 O7 126.7(10) . .
O8 C19 C20 121.4(9) . .
O7 C19 C20 111.9(9) . .
N7 C20 C19 115.4(9) . .
N7 C20 H20A 108.4 . .
C19 C20 H20A 108.4 . .
N7 C20 H20B 108.4 . .
C19 C20 H20B 108.4 . .
H20A C20 H20B 107.5 . .
C23 N7 C21 108.1(9) . .
C23 N7 C20 125.3(10) . .
C21 N7 C20 126.6(10) . .
N8 C21 N7 107.5(9) . .
N8 C21 H21A 126.2 . .
N7 C21 H21A 126.2 . .
C21 N8 C22 109.8(9) . .
C21 N8 C24 126.7(10) . .
C22 N8 C24 123.5(10) . .
N8 C22 C23 107.0(11) . .
N8 C22 H22A 126.5 . .
C23 C22 H22A 126.5 . .
C22 C23 N7 107.6(10) . .
C22 C23 H23A 126.2 . .
N7 C23 H23A 126.2 . .
N8 C24 H24A 109.5 . .
N8 C24 H24B 109.5 . .
H24A C24 H24B 109.5 . .
N8 C24 H24C 109.5 . .
H24A C24 H24C 109.5 . .
H24B C24 H24C 109.5 . .
Dy1 O9 H91 131(6) . .
Dy1 O9 H92 121(6) . .
H91 O9 H92 105(5) . .
F2 P1 F5 90.5(5) . .
F2 P1 F1 89.6(4) . .
F5 P1 F1 90.1(4) . .
F2 P1 F6 89.9(5) . .
F5 P1 F6 179.6(5) . .
F1 P1 F6 90.0(4) . .
F2 P1 F4 179.2(5) . .
F5 P1 F4 90.2(5) . .
F1 P1 F4 90.1(4) . .
F6 P1 F4 89.4(5) . .
F2 P1 F3 89.9(4) . .
F5 P1 F3 91.1(4) . .
F1 P1 F3 178.7(4) . .
F6 P1 F3 88.8(4) . .
F4 P1 F3 90.5(4) . .
F9A P2 F10A 91(2) . .
F9A P2 F12A 93(2) . .
F10A P2 F12A 175(2) . .
F11B P2 F10B 96.8(19) . .
F11B P2 F12B 84.8(17) . .
F10B P2 F12B 177.3(17) . .
F9A P2 F8 91.8(15) . .
F10A P2 F8 83.1(10) . .
F12A P2 F8 93.8(13) . .
F11B P2 F8 88.4(10) . .
F10B P2 F8 94.4(9) . .
F12B P2 F8 87.7(14) . .
F11B P2 F9B 174.6(19) . .
F10B P2 F9B 88.5(18) . .
F12B P2 F9B 89.8(15) . .
F8 P2 F9B 92.3(9) . .
F9A P2 F7 89.2(15) . .
F10A P2 F7 96.8(10) . .
F12A P2 F7 86.3(13) . .
F11B P2 F7 90.9(10) . .
F10B P2 F7 85.0(9) . .
F12B P2 F7 92.8(14) . .
F8 P2 F7 179.0(5) . .
F9B P2 F7 88.5(9) . .
F9A P2 F11A 179.6(18) . .
F10A P2 F11A 89.0(16) . .
F12A P2 F11A 87.0(19) . .
F8 P2 F11A 87.8(12) . .
F7 P2 F11A 91.2(12) . .
F13 P3 F16 90.0(6) . .
F13 P3 F17 90.1(6) . .
F16 P3 F17 92.7(6) . .
F13 P3 F15 179.7(7) . .
F16 P3 F15 90.1(6) . .
F17 P3 F15 90.2(7) . .
F13 P3 F18 88.6(6) . .
F16 P3 F18 89.4(6) . .
F17 P3 F18 177.5(7) . .
F15 P3 F18 91.2(6) . .
F13 P3 F14 89.5(5) . .
F16 P3 F14 178.0(6) . .
F17 P3 F14 89.3(5) . .
F15 P3 F14 90.5(6) . .
F18 P3 F14 88.6(5) . .
H111 O11 H112 146(10) . .

loop_
_geom_bond_atom_site_label_1
_geom_bond_atom_site_label_2
_geom_bond_distance
_geom_bond_site_symmetry_2
Dy1 O7 2.262(7) .
Dy1 O2 2.304(6) 4_566
Dy1 O1 2.311(6) .
Dy1 O9 2.362(6) .
Dy1 O6 2.396(6) .
Dy1 O4 2.410(6) .
Dy1 O3 2.441(6) .
Dy1 O5 2.451(6) .
O1 C1 1.251(10) .
O2 C1 1.252(10) .
O2 Dy1 2.304(6) 4_565
C1 C2 1.514(13) .
C2 N1 1.448(12) .
C2 H2A 0.9900 .
C2 H2B 0.9900 .
N1 C3 1.325(13) .
N1 C5 1.374(11) .
C3 N2 1.310(12) .
C3 H3A 0.9500 .
N2 C4 1.374(13) .
N2 C6 1.482(13) .
C4 C5 1.342(14) .
C4 H4A 0.9500 .
C5 H5A 0.9500 .
C6 H6A 0.9800 .
C6 H6B 0.9800 .
C6 H6C 0.9800 .
O3 C7 1.277(10) .
O4 C7 1.244(11) .
C7 C8 1.498(13) .
C8 N3 1.478(11) .
C8 H8A 0.9900 .
C8 H8B 0.9900 .
N3 C9 1.344(12) .
N3 C11 1.358(13) .
C9 N4 1.307(12) .
C9 H9A 0.9500 .
N4 C10 1.375(14) .
N4 C12 1.460(14) .
C10 C11 1.345(16) .
C10 H10A 0.9500 .
C11 H11A 0.9500 .
C12 H12A 0.9800 .
C12 H12B 0.9800 .
C12 H12C 0.9800 .
O5 C13 1.275(11) .
O6 C13 1.247(11) .
C13 C14 1.513(13) .
C14 N5 1.466(13) .
C14 H14A 0.9900 .
C14 H14B 0.9900 .
N5 C15 1.293(16) .
N5 C17 1.330(15) .
C15 N6 1.333(16) .
C15 H15A 0.9500 .
N6 C16 1.327(16) .
N6 C18 1.470(16) .
C16 C17 1.336(17) .
C16 H16A 0.9500 .
C17 H17A 0.9500 .
C18 H18A 0.9800 .
C18 H18B 0.9800 .
C18 H18C 0.9800 .
O7 C19 1.267(12) .
O8 C19 1.256(12) .
C19 C20 1.516(14) .
C20 N7 1.476(13) .
C20 H20A 0.9900 .
C20 H20B 0.9900 .
N7 C23 1.356(15) .
N7 C21 1.360(14) .
C21 N8 1.321(14) .
C21 H21A 0.9500 .
N8 C22 1.354(15) .
N8 C24 1.477(14) .
C22 C23 1.356(17) .
C22 H22A 0.9500 .
C23 H23A 0.9500 .
C24 H24A 0.9800 .
C24 H24B 0.9800 .
C24 H24C 0.9800 .
O9 H91 0.94(4) .
O9 H92 0.92(4) .
P1 F2 1.590(7) .
P1 F5 1.592(8) .
P1 F1 1.593(7) .
P1 F6 1.594(8) .
P1 F4 1.595(8) .
P1 F3 1.615(7) .
P2 F9A 1.52(3) .
P2 F10A 1.53(2) .
P2 F12A 1.53(2) .
P2 F11B 1.54(2) .
P2 F10B 1.56(2) .
P2 F12B 1.56(2) .
P2 F8 1.578(7) .
P2 F9B 1.59(2) .
P2 F7 1.598(7) .
P2 F11A 1.64(2) .
P3 F13 1.559(10) .
P3 F16 1.568(10) .
P3 F17 1.581(9) .
P3 F15 1.590(10) .
P3 F18 1.593(9) .
P3 F14 1.603(9) .
O11 H111 1.07(3) .
O11 H112 1.06(3) .

loop_
_geom_hbond_atom_site_label_D
_geom_hbond_atom_site_label_H
_geom_hbond_atom_site_label_A
_geom_hbond_distance_DH
_geom_hbond_distance_HA
_geom_hbond_distance_DA
_geom_hbond_angle_DHA
_geom_hbond_site_symmetry_A
O9 H91 O11 0.94(4) 1.74(4) 2.659(9) 167(10) 1_556
O9 H92 F18 0.92(4) 1.87(7) 2.709(10) 150(10) .
O11 H111 O8 1.07(3) 1.86(3) 2.923(11) 172(12) .
O11 H112 O3 1.06(3) 1.86(3) 2.910(11) 171(12) 4_565
C2 H2A F7 0.99 2.61 3.457(12) 143.8 .
C8 H8A O6 0.99 2.45 3.216(11) 134.4 4_566
C9 H9A O6 0.95 2.48 3.065(11) 119.6 4_566
C14 H14A O12A 0.99 2.29 3.02(2) 130.0 .
C14 H14B F4 0.99 2.37 3.343(16) 167.5 4_566
C20 H20A F13 0.99 2.54 3.512(16) 168.9 .
C21 H21A F14 0.95 2.77 3.093(13) 101.2 4
